data_7203274
loop_
_publ_author_name
'Yue, Weimin'
'Nakano, Kazunori'
'Bishop, Roger'
'Craig, Donald C.'
'Harris, Kenneth D. M.'
'Scudder, Marcia L.'

_publ_section_title
;
 Alternative hydrogen bonding modes employed by a helical tubuland diol
 host molecule
;
_journal_issue 3
_journal_name_full CrystEngComm
_journal_page_first 250
_journal_paper_doi 10.1039/b600651e
_journal_volume 8
_journal_year 2006
_chemical_formula_sum 'C17 H32 O3'
_chemical_formula_weight 284.4
_space_group_IT_number 14
_symmetry_cell_setting monoclinic
_symmetry_space_group_name_Hall '-P 2ybc'
_symmetry_space_group_name_H-M 'P 1 21/c 1'
_atom_type_scat_source 'International Tables for X-ray Crystallography, Vol. IV'
_audit_creation_method 'RAELSPUB and manual entry'
_cell_angle_alpha 90
_cell_angle_beta 107.19(1)
_cell_angle_gamma 90
_cell_formula_units_Z 4
_cell_length_a 7.037(2)
_cell_length_b 13.661(2)
_cell_length_c 18.194(5)
_cell_measurement_reflns_used 11
_cell_measurement_temperature 294
_cell_measurement_theta_max 23
_cell_measurement_theta_min 20
_cell_volume 1670.9(7)
_computing_cell_refinement 'CAD4 Version 5.0, 1989'
_computing_data_collection 'CAD4 Version 5.0, 1989'
_computing_data_reduction 'Local program'
_computing_molecular_graphics 'ORTEP-II, (Johnson, 1976)'
_computing_publication_material 'Local programs'
_computing_structure_refinement 'RAELS, (Rae, 1996)'
_computing_structure_solution 'SIR92 (Altomare et al,1994)'
_diffrn_measured_fraction_theta_full 1.00
_diffrn_measured_fraction_theta_max 1.00
_diffrn_measurement_device_type 'Nonius CAD-4'
_diffrn_measurement_method \w--2\q
_diffrn_radiation_type 'Cu K\a'
_diffrn_radiation_wavelength 1.54184
_diffrn_reflns_av_R_equivalents 0.014
_diffrn_reflns_limit_h_max 0
_diffrn_reflns_limit_h_min -7
_diffrn_reflns_limit_k_max 15
_diffrn_reflns_limit_k_min 0
_diffrn_reflns_limit_l_max 20
_diffrn_reflns_limit_l_min -20
_diffrn_reflns_number 2704
_diffrn_reflns_theta_full 60
_diffrn_reflns_theta_max 60
_diffrn_standards_decay_% 8
_diffrn_standards_interval_time 30min
_diffrn_standards_number 1
_exptl_absorpt_coefficient_mu 0.590
_exptl_absorpt_correction_T_max 0.94
_exptl_absorpt_correction_T_min 0.87
_exptl_absorpt_correction_type analytical
_exptl_absorpt_process_details '(DeMeulenaer & Tompa, 1965)'
_exptl_crystal_colour colourless
_exptl_crystal_density_diffrn 1.13
_exptl_crystal_density_method 'not measured'
_exptl_crystal_description plate
_exptl_crystal_F_000 632.0
_exptl_crystal_size_max 0.33
_exptl_crystal_size_mid 0.27
_exptl_crystal_size_min 0.10
_refine_diff_density_max 0.34
_refine_diff_density_min -0.25
_refine_ls_extinction_method none
_refine_ls_goodness_of_fit_ref 1.89
_refine_ls_hydrogen_treatment noref
_refine_ls_number_parameters 201
_refine_ls_number_reflns 1997
_refine_ls_R_factor_gt 0.060
_refine_ls_shift/su_max 0.002
_refine_ls_structure_factor_coef F
_refine_ls_weighting_details 'w = 1/[\s^2^(F) + 0.0004F^2^]'
_refine_ls_weighting_scheme calc
_refine_ls_wR_factor_ref 0.106
_reflns_number_gt 1997
_reflns_number_total 2477
_reflns_threshold_expression I>2\s(I)
_cod_data_source_file b600651e.txt
_cod_data_source_block drb130
_cod_original_cell_volume 1670.9(6)
_cod_original_sg_symbol_H-M 'P 21/c'
_cod_database_code 7203274

loop_
_space_group_symop_id
_space_group_symop_operation_xyz
1 x,y,z
2 -x,1/2+y,1/2-z
3 -x,-y,-z
4 x,1/2-y,1/2+z

loop_
_atom_site_label
_atom_site_fract_x
_atom_site_fract_y
_atom_site_fract_z
_atom_site_U_iso_or_equiv
_atom_site_adp_type
_atom_site_type_symbol
_atom_site_occupancy
O1 0.6480(3) 0.3086(1) 0.3270(1) 0.0609(6) Uani O 1.0
O2 0.7025(3) 0.6909(1) 0.2174(1) 0.0685(6) Uani O 1.0
C1 0.7628(5) 0.5625(2) 0.4045(2) 0.0711(9) Uani C 1.0
C2 0.7995(4) 0.4582(2) 0.3804(2) 0.0611(8) Uani C 1.0
C3 0.6009(4) 0.4055(2) 0.3490(2) 0.0545(7) Uani C 1.0
C4 0.4545(4) 0.4594(2) 0.2802(2) 0.0544(7) Uani C 1.0
C5 0.4617(4) 0.5721(2) 0.2917(2) 0.0631(8) Uani C 1.0
C6 0.6627(4) 0.6208(2) 0.3318(2) 0.0602(8) Uani C 1.0
C7 0.8076(4) 0.6355(2) 0.2845(2) 0.0574(7) Uani C 1.0
C8 0.8900(4) 0.5382(2) 0.2628(2) 0.0585(8) Uani C 1.0
C9 0.9392(4) 0.4650(2) 0.3294(2) 0.0632(8) Uani C 1.0
C10 0.5023(5) 0.3903(2) 0.4128(2) 0.0719(9) Uani C 1.0
C11 0.9819(5) 0.7000(2) 0.3283(2) 0.079(1) Uani C 1.0
C12 0.4509(4) 0.4256(2) 0.1993(2) 0.0630(8) Uani C 1.0
C13 0.6343(6) 0.4105(3) 0.1748(2) 0.060(2) Uani C 0.70
C13' 0.5569(7) 0.4836(6) 0.1536(4) 0.070(4) Uani C 0.30
C14 0.7765(5) 0.4937(2) 0.1833(2) 0.0738(9) Uani C 1.0
C15 0.5714(9) 0.3711(5) 0.0920(3) 0.081(2) Uani C 0.70
C15' 0.5214(23) 0.4345(12) 0.0747(6) 0.095(4) Uani C 0.30
O1Et 1.0141(3) 0.2147(2) 0.3633(1) 0.0833(8) Uani O 1.0
C1Et 1.0749(7) 0.1989(3) 0.4420(3) 0.111(1) Uani C 1.0
C2Et 0.9409(11) 0.1363(6) 0.4659(4) 0.178(3) Uani C 1.0
H1O1 0.5252 0.2674 0.3114 0.061 Uani H 1.0
H1O2 0.8029 0.6993 0.1888 0.068 Uani H 1.0
H1C1 0.8923 0.5938 0.4327 0.071 Uani H 1.0
H2C1 0.6743 0.5605 0.4385 0.071 Uani H 1.0
HC2 0.8745 0.4229 0.4284 0.061 Uani H 1.0
HC4 0.3203 0.4406 0.2839 0.054 Uani H 1.0
H1C5 0.3700 0.5882 0.3228 0.063 Uani H 1.0
H2C5 0.4104 0.6024 0.2396 0.063 Uani H 1.0
HC6 0.6328 0.6872 0.3487 0.060 Uani H 1.0
HC8 1.0043 0.5487 0.2416 0.058 Uani H 1.0
H1C9 1.0743 0.4822 0.3638 0.063 Uani H 1.0
H2C9 0.9432 0.3986 0.3067 0.063 Uani H 1.0
H1C10 0.4665 0.4553 0.4302 0.072 Uani H 1.0
H2C10 0.3792 0.3500 0.3926 0.072 Uani H 1.0
H3C10 0.5968 0.3557 0.4571 0.072 Uani H 1.0
H1C11 1.0612 0.6653 0.3758 0.079 Uani H 1.0
H2C11 1.0686 0.7141 0.2948 0.079 Uani H 1.0
H3C11 0.9299 0.7629 0.3428 0.079 Uani H 1.0
H1C12 0.3696 0.4753 0.1631 0.063 Uani H 0.70
H2C12 0.3796 0.3614 0.1911 0.063 Uani H 0.70
H1'C12 0.3079 0.4227 0.1680 0.063 Uani H 0.30
H2'C12 0.5090 0.3583 0.2049 0.063 Uani H 0.30
HC13 0.7102 0.3565 0.2078 0.060 Uani H 0.70
HC13' 0.4975 0.5507 0.1454 0.070 Uani H 0.30
H1C14 0.6990 0.5487 0.1522 0.074 Uani H 0.70
H2C14 0.8807 0.4714 0.1598 0.074 Uani H 0.70
H1'C14 0.8155 0.5344 0.1444 0.074 Uani H 0.30
H2'C14 0.8304 0.4260 0.1835 0.074 Uani H 0.30
H1C15 0.6922 0.3606 0.0747 0.081 Uani H 0.70
H2C15 0.4995 0.3076 0.0901 0.081 Uani H 0.70
H3C15 0.4816 0.4195 0.0572 0.081 Uani H 0.70
H1C15' 0.5914 0.4724 0.0435 0.095 Uani H 0.30
H2C15' 0.5741 0.3661 0.0820 0.095 Uani H 0.30
H3C15' 0.3755 0.4331 0.0474 0.095 Uani H 0.30
H1O1Et 0.8822 0.2485 0.3502 0.083 Uani H 1.0
H1C1Et 1.0824 0.2634 0.4688 0.111 Uani H 1.0
H2C1Et 1.2096 0.1679 0.4567 0.111 Uani H 1.0
H1C2Et 0.9903 0.1269 0.5229 0.178 Uani H 1.0
H2C2Et 0.8058 0.1669 0.4518 0.178 Uani H 1.0
H3C2Et 0.9330 0.0714 0.4397 0.178 Uani H 1.0

loop_
_atom_site_aniso_label
_atom_site_aniso_U_11
_atom_site_aniso_U_22
_atom_site_aniso_U_33
_atom_site_aniso_U_12
_atom_site_aniso_U_13
_atom_site_aniso_U_23
_atom_site_aniso_type_symbol
O1 0.052(1) 0.042(1) 0.089(1) 0.0041(7) 0.021(1) 0.0024(8) O
O2 0.057(1) 0.051(1) 0.100(2) 0.0049(8) 0.027(1) 0.0129(9) O
C1 0.072(2) 0.059(2) 0.078(2) -0.007(1) 0.016(2) -0.012(1) C
C2 0.049(2) 0.052(2) 0.073(2) 0.001(1) 0.005(1) 0.004(1) C
C3 0.047(2) 0.046(1) 0.070(2) 0.002(1) 0.016(1) -0.002(1) C
C4 0.039(1) 0.047(1) 0.078(2) 0.001(1) 0.017(1) 0.003(1) C
C5 0.046(2) 0.051(2) 0.096(2) 0.007(1) 0.027(1) 0.001(1) C
C6 0.057(2) 0.043(1) 0.081(2) 0.004(1) 0.021(1) -0.009(1) C
C7 0.042(1) 0.041(1) 0.086(2) 0.001(1) 0.014(1) -0.002(1) C
C8 0.040(1) 0.046(1) 0.092(2) -0.001(1) 0.025(1) -0.002(1) C
C9 0.038(1) 0.049(2) 0.098(2) 0.005(1) 0.014(1) 0.003(1) C
C10 0.069(2) 0.071(2) 0.080(2) 0.000(1) 0.028(2) 0.006(2) C
C11 0.060(2) 0.050(2) 0.122(3) -0.009(1) 0.018(2) -0.011(2) C
C12 0.056(2) 0.055(2) 0.072(2) -0.006(1) 0.011(1) 0.001(1) C
C13 0.063(3) 0.056(3) 0.062(3) -0.008(2) 0.021(2) -0.005(2) C
C13' 0.091(8) 0.044(6) 0.077(7) -0.009(5) 0.027(6) 0.003(5) C
C14 0.084(2) 0.056(2) 0.090(2) -0.011(2) 0.041(2) -0.011(1) C
C15 0.096(4) 0.081(4) 0.070(3) -0.019(3) 0.029(3) -0.009(3) C
C15' 0.115(9) 0.080(9) 0.080(8) -0.017(8) 0.014(7) 0.007(7) C
O1Et 0.076(2) 0.086(2) 0.093(2) 0.030(1) 0.032(1) 0.018(1) O
C1Et 0.105(3) 0.101(3) 0.113(3) 0.016(2) 0.014(3) 0.007(2) C
C2Et 0.203(6) 0.187(6) 0.166(5) 0.059(5) 0.090(5) 0.082(5) C

loop_
_geom_angle_atom_site_label_1
_geom_angle_atom_site_label_2
_geom_angle_atom_site_label_3
_geom_angle
_geom_angle_site_symmetry_1
_geom_angle_site_symmetry_2
_geom_angle_site_symmetry_3
_geom_angle_publ_flag
C2 C1 C6 108.1(2) 1_555 1_555 1_555 no
C1 C2 C3 109.4(2) 1_555 1_555 1_555 no
C1 C2 C9 107.8(2) 1_555 1_555 1_555 no
C3 C2 C9 118.7(2) 1_555 1_555 1_555 no
O1 C3 C2 106.0(2) 1_555 1_555 1_555 no
O1 C3 C4 111.2(2) 1_555 1_555 1_555 no
O1 C3 C10 106.1(2) 1_555 1_555 1_555 no
C2 C3 C4 113.2(2) 1_555 1_555 1_555 no
C2 C3 C10 110.5(2) 1_555 1_555 1_555 no
C4 C3 C10 109.5(2) 1_555 1_555 1_555 no
C3 C4 C5 111.9(2) 1_555 1_555 1_555 no
C3 C4 C12 116.8(2) 1_555 1_555 1_555 no
C5 C4 C12 114.7(2) 1_555 1_555 1_555 no
C4 C5 C6 118.8(2) 1_555 1_555 1_555 no
C1 C6 C5 108.0(2) 1_555 1_555 1_555 no
C1 C6 C7 110.0(2) 1_555 1_555 1_555 no
C5 C6 C7 117.6(2) 1_555 1_555 1_555 no
O2 C7 C6 106.5(2) 1_555 1_555 1_555 no
O2 C7 C8 111.8(2) 1_555 1_555 1_555 no
O2 C7 C11 105.7(2) 1_555 1_555 1_555 no
C6 C7 C8 113.2(2) 1_555 1_555 1_555 no
C6 C7 C11 110.4(3) 1_555 1_555 1_555 no
C8 C7 C11 109.0(2) 1_555 1_555 1_555 no
C7 C8 C9 111.9(2) 1_555 1_555 1_555 no
C7 C8 C14 116.4(2) 1_555 1_555 1_555 no
C9 C8 C14 114.5(2) 1_555 1_555 1_555 no
C2 C9 C8 118.8(2) 1_555 1_555 1_555 no
C4 C12 C13 123.7(3) 1_555 1_555 1_555 no
C4 C12 C13' 120.2(4) 1_555 1_555 1_555 no
C12 C13 C14 118.3(3) 1_555 1_555 1_555 no
C12 C13 C15 108.4(3) 1_555 1_555 1_555 no
C14 C13 C15 111.0(3) 1_555 1_555 1_555 no
C12 C13' C14 118.9(3) 1_555 1_555 1_555 no
C12 C13' C15' 108.5(7) 1_555 1_555 1_555 no
C14 C13' C15' 104.2(7) 1_555 1_555 1_555 no
C8 C14 C13 122.6(3) 1_555 1_555 1_555 no
C8 C14 C13' 124.6(4) 1_555 1_555 1_555 no
O1Et C1Et C2Et 112.1(5) 1_555 1_555 1_555 no

loop_
_geom_bond_atom_site_label_1
_geom_bond_atom_site_label_2
_geom_bond_distance
_geom_bond_site_symmetry_1
_geom_bond_site_symmetry_2
_geom_bond_publ_flag
O1 C3 1.449(3) 1_555 1_555 no
O2 C7 1.441(3) 1_555 1_555 no
C1 C2 1.536(4) 1_555 1_555 no
C1 C6 1.526(4) 1_555 1_555 no
C2 C3 1.525(4) 1_555 1_555 no
C2 C9 1.542(4) 1_555 1_555 no
C3 C4 1.552(4) 1_555 1_555 no
C3 C10 1.531(4) 1_555 1_555 no
C4 C5 1.553(3) 1_555 1_555 no
C4 C12 1.535(4) 1_555 1_555 no
C5 C6 1.538(4) 1_555 1_555 no
C6 C7 1.529(4) 1_555 1_555 no
C7 C8 1.547(3) 1_555 1_555 no
C7 C11 1.529(4) 1_555 1_555 no
C8 C9 1.529(4) 1_555 1_555 no
C8 C14 1.553(4) 1_555 1_555 no
C12 C13 1.499(5) 1_555 1_555 no
C12 C13' 1.497(5) 1_555 1_555 no
C13 C14 1.492(4) 1_555 1_555 no
C13 C15 1.537(5) 1_555 1_555 no
C13' C14 1.485(5) 1_555 1_555 no
C13' C15' 1.537(7) 1_555 1_555 no
O1Et C1Et 1.385(5) 1_555 1_555 no
C1Et C2Et 1.433(8) 1_555 1_555 no

loop_
_geom_torsion_atom_site_label_1
_geom_torsion_atom_site_label_2
_geom_torsion_atom_site_label_3
_geom_torsion_atom_site_label_4
_geom_torsion
_geom_torsion_site_symmetry_1
_geom_torsion_site_symmetry_2
_geom_torsion_site_symmetry_3
_geom_torsion_site_symmetry_4
_geom_torsion_publ_flag
C6 C1 C2 C3 -69.2(3) 1_555 1_555 1_555 1_555 no
C6 C1 C2 C9 61.2(3) 1_555 1_555 1_555 1_555 no
C2 C1 C6 C5 62.0(3) 1_555 1_555 1_555 1_555 no
C2 C1 C6 C7 -67.5(3) 1_555 1_555 1_555 1_555 no
C1 C2 C3 O1 179.4(2) 1_555 1_555 1_555 1_555 no
C1 C2 C3 C4 57.3(3) 1_555 1_555 1_555 1_555 no
C1 C2 C3 C10 -66.0(3) 1_555 1_555 1_555 1_555 no
C9 C2 C3 O1 55.1(3) 1_555 1_555 1_555 1_555 no
C9 C2 C3 C4 -67.0(3) 1_555 1_555 1_555 1_555 no
C9 C2 C3 C10 169.7(2) 1_555 1_555 1_555 1_555 no
C1 C2 C9 C8 -49.1(3) 1_555 1_555 1_555 1_555 no
C3 C2 C9 C8 75.9(3) 1_555 1_555 1_555 1_555 no
O1 C3 C4 C5 -158.9(2) 1_555 1_555 1_555 1_555 no
O1 C3 C4 C12 -23.8(3) 1_555 1_555 1_555 1_555 no
C2 C3 C4 C5 -39.7(3) 1_555 1_555 1_555 1_555 no
C2 C3 C4 C12 95.4(3) 1_555 1_555 1_555 1_555 no
C10 C3 C4 C5 84.1(3) 1_555 1_555 1_555 1_555 no
C10 C3 C4 C12 -140.8(2) 1_555 1_555 1_555 1_555 no
C3 C4 C5 C6 36.3(3) 1_555 1_555 1_555 1_555 no
C12 C4 C5 C6 -99.8(3) 1_555 1_555 1_555 1_555 no
C3 C4 C12 C13 -47.8(3) 1_555 1_555 1_555 1_555 no
C3 C4 C12 C13' -101.3(4) 1_555 1_555 1_555 1_555 no
C5 C4 C12 C13 86.1(3) 1_555 1_555 1_555 1_555 no
C5 C4 C12 C13' 32.6(4) 1_555 1_555 1_555 1_555 no
C4 C5 C6 C1 -47.7(3) 1_555 1_555 1_555 1_555 no
C4 C5 C6 C7 77.4(3) 1_555 1_555 1_555 1_555 no
C1 C6 C7 O2 -179.9(2) 1_555 1_555 1_555 1_555 no
C1 C6 C7 C8 56.8(3) 1_555 1_555 1_555 1_555 no
C1 C6 C7 C11 -65.6(3) 1_555 1_555 1_555 1_555 no
C5 C6 C7 O2 56.0(3) 1_555 1_555 1_555 1_555 no
C5 C6 C7 C8 -67.3(3) 1_555 1_555 1_555 1_555 no
C5 C6 C7 C11 170.2(2) 1_555 1_555 1_555 1_555 no
O2 C7 C8 C9 -161.1(2) 1_555 1_555 1_555 1_555 no
O2 C7 C8 C14 -26.7(3) 1_555 1_555 1_555 1_555 no
C6 C7 C8 C9 -40.8(3) 1_555 1_555 1_555 1_555 no
C6 C7 C8 C14 93.6(3) 1_555 1_555 1_555 1_555 no
C11 C7 C8 C9 82.4(3) 1_555 1_555 1_555 1_555 no
C11 C7 C8 C14 -143.1(3) 1_555 1_555 1_555 1_555 no
C7 C8 C9 C2 38.7(3) 1_555 1_555 1_555 1_555 no
C14 C8 C9 C2 -96.7(3) 1_555 1_555 1_555 1_555 no
C7 C8 C14 C13 -101.5(3) 1_555 1_555 1_555 1_555 no
C7 C8 C14 C13' -46.4(4) 1_555 1_555 1_555 1_555 no
C9 C8 C14 C13 31.7(4) 1_555 1_555 1_555 1_555 no
C9 C8 C14 C13' 86.9(4) 1_555 1_555 1_555 1_555 no
C4 C12 C13 C14 -55.8(4) 1_555 1_555 1_555 1_555 no
C4 C12 C13 C15 176.7(3) 1_555 1_555 1_555 1_555 no
C4 C12 C13' C14 63.2(7) 1_555 1_555 1_555 1_555 no
C4 C12 C13' C15' -178.1(7) 1_555 1_555 1_555 1_555 no
C12 C13 C14 C8 63.2(5) 1_555 1_555 1_555 1_555 no
C15 C13 C14 C8 -170.6(4) 1_555 1_555 1_555 1_555 no
C12 C13' C14 C8 -58.1(7) 1_555 1_555 1_555 1_555 no
C15' C13' C14 C8 -179.0(7) 1_555 1_555 1_555 1_555 no
